data_2017471
loop_
_publ_author_name
'Li, R. K.'
'Chen, Peng'

_publ_section_title
;
 KBa~7~Mg~2~B~14~O~28~F~5~, a new borate with an unusual heptaborate
 group and double perovskite unit
;
_journal_coeditor_code FN3043
_journal_issue 1
_journal_name_full 'Acta Crystallographica Section C'
_journal_page_first i7
_journal_page_last i8
_journal_paper_doi 10.1107/S0108270109054341
_journal_volume 66
_journal_year 2010
_chemical_formula_iupac 'K Ba7 Mg2 B14 O28 F5'
_chemical_formula_moiety 'K Ba7 Mg2 B14 O28 F5'
_chemical_formula_sum 'B14 Ba7 F5 K Mg2 O28'
_chemical_formula_weight 1743.44
_chemical_name_systematic
;
Potasium barium magnesium borate fluoride
;
_space_group_IT_number 15
_symmetry_cell_setting monoclinic
_symmetry_space_group_name_Hall '-C 2yc'
_symmetry_space_group_name_H-M 'C 1 2/c 1'
_atom_sites_solution_primary direct
_atom_sites_solution_secondary difmap
_audit_creation_method SHELXL-97
_cell_angle_alpha 90.00
_cell_angle_beta 121.309(2)
_cell_angle_gamma 90.00
_cell_formula_units_Z 4
_cell_length_a 16.638(3)
_cell_length_b 13.609(2)
_cell_length_c 15.214(3)
_cell_measurement_reflns_used 4934
_cell_measurement_temperature 93(2)
_cell_measurement_theta_max 27.4971
_cell_measurement_theta_min 3.014
_cell_volume 2943.2(9)
_computing_cell_refinement 'CrystalClear (Rigaku, 2002)'
_computing_data_collection 'CrystalClear (Rigaku, 2002)'
_computing_data_reduction 'CrystalClear (Rigaku, 2002)'
_computing_molecular_graphics 'ORTEP-3 (Farrugia, 1997)'
_computing_publication_material 'publCIF (Westrip, 2009)'
_computing_structure_refinement 'SHELXL97 (Sheldrick, 2008)'
_computing_structure_solution 'SHELXS97 (Sheldrick, 2008)'
_diffrn_ambient_temperature 93(2)
_diffrn_detector_area_resol_mean 28.5714
_diffrn_measured_fraction_theta_full 0.979
_diffrn_measured_fraction_theta_max 0.979
_diffrn_measurement_device
;
Saturn724+ (2x2 bin mode)
;
_diffrn_measurement_device_type 'Rigaku AFC10'
_diffrn_measurement_method dtprofit.ref
_diffrn_radiation_monochromator graphite
_diffrn_radiation_source 'rotating anode'
_diffrn_radiation_type MoK\a
_diffrn_radiation_wavelength 0.71073
_diffrn_reflns_av_R_equivalents 0.0293
_diffrn_reflns_av_sigmaI/netI 0.0286
_diffrn_reflns_limit_h_max 21
_diffrn_reflns_limit_h_min -17
_diffrn_reflns_limit_k_max 17
_diffrn_reflns_limit_k_min -17
_diffrn_reflns_limit_l_max 19
_diffrn_reflns_limit_l_min -18
_diffrn_reflns_number 11738
_diffrn_reflns_reduction_process 'Lp corrections applied'
_diffrn_reflns_theta_full 27.49
_diffrn_reflns_theta_max 27.49
_diffrn_reflns_theta_min 3.01
_exptl_absorpt_coefficient_mu 9.539
_exptl_absorpt_correction_T_max 0.148
_exptl_absorpt_correction_T_min 0.121
_exptl_absorpt_correction_type numerical
_exptl_absorpt_process_details '(CrystalClear; Rigaku, 2002)'
_exptl_crystal_colour colourless
_exptl_crystal_density_diffrn 3.934
_exptl_crystal_density_method 'not measured'
_exptl_crystal_description block
_exptl_crystal_F_000 3096
_exptl_crystal_size_max 0.2400
_exptl_crystal_size_mid 0.2300
_exptl_crystal_size_min 0.2000
_refine_diff_density_max 1.428
_refine_diff_density_min -1.058
_refine_ls_extinction_coef 0.000756(18)
_refine_ls_extinction_expression Fc^*^=kFc[1+0.001xFc^2^\l^3^/sin(2\q)]^-1/4^
_refine_ls_extinction_method SHELXL
_refine_ls_goodness_of_fit_ref 1.083
_refine_ls_matrix_type full
_refine_ls_number_parameters 267
_refine_ls_number_reflns 3301
_refine_ls_number_restraints 0
_refine_ls_restrained_S_all 1.083
_refine_ls_R_factor_all 0.0255
_refine_ls_R_factor_gt 0.0213
_refine_ls_shift/su_max 0.002
_refine_ls_shift/su_mean 0.000
_refine_ls_structure_factor_coef Fsqd
_refine_ls_weighting_details 'calc w=1/[\s^2^(Fo^2^)+(0.0170P)^2^+0.0000P] where P=(Fo^2^+2Fc^2^)/3'
_refine_ls_weighting_scheme calc
_refine_ls_wR_factor_gt 0.0397
_refine_ls_wR_factor_ref 0.0411
_reflns_number_gt 2980
_reflns_number_total 3301
_reflns_threshold_expression I>2\s(I)
_cod_data_source_file fn3043.cif
_cod_data_source_block I
_cod_original_cell_volume 2943.3(9)
_cod_database_code 2017471
_cod_database_fobs_code 2017471

loop_
_symmetry_equiv_pos_as_xyz
'x, y, z'
'-x, y, -z+1/2'
'x+1/2, y+1/2, z'
'-x+1/2, y+1/2, -z+1/2'
'-x, -y, -z'
'x, -y, z-1/2'
'-x+1/2, -y+1/2, -z'
'x+1/2, -y+1/2, z-1/2'

loop_
_atom_site_type_symbol
_atom_site_label
_atom_site_fract_x
_atom_site_fract_y
_atom_site_fract_z
_atom_site_U_iso_or_equiv
_atom_site_adp_type
_atom_site_calc_flag
_atom_site_refinement_flags
_atom_site_occupancy
_atom_site_disorder_assembly
_atom_site_disorder_group
Ba Ba1 0.5000 0.72228(2) 0.2500 0.00495(11) Uani d SP 0.911(3) . .
K K1 0.5000 0.72228(2) 0.2500 0.00495(11) Uani d SP 0.089(3) . .
Ba Ba2 0.5000 0.30580(2) 0.2500 0.00661(11) Uani d SP 0.966(3) . .
K K2 0.5000 0.30580(2) 0.2500 0.00661(11) Uani d SP 0.034(3) . .
Ba Ba3 .594198(15) .988148(15) 0.670651(16) 0.00548(8) Uani d P 0.983(2) . .
K K3 0.594198(15) 0.988148(15) 0.670651(16) 0.00548(8) Uani d P 0.017(2) . .
Ba Ba4 .121159(16) .995774(16) 0.500581(18) 0.00862(9) Uani d P 0.968(2) . .
K K4 0.121159(16) 0.995774(16) 0.500581(18) 0.00862(9) Uani d P 0.032(2) . .
Ba Ba5 0.22825(7) 0.78502(5) 0.23190(7) 0.00804(14) Uani d P 0.61 . .
K K5 0.2413(4) 0.7665(4) 0.2429(5) 0.00804(14) Uani d P 0.39 . .
Mg Mg7 0.38306(8) 0.51312(8) 0.26628(9) 0.0048(3) Uani d . 1 . .
F F1 0.5000 0.5189(2) 0.2500 0.0094(6) Uani d S 1 . .
F F2 0.44791(15) 0.39789(15) 0.36531(16) 0.0113(5) Uani d . 1 . .
F F3 0.28076(15) 0.49212(16) 0.29321(17) 0.0152(5) Uani d . 1 . .
B B1 0.5692(3) 0.8371(3) 0.4857(3) 0.0056(8) Uani d . 1 . .
B B2 0.6492(3) 0.8770(3) 0.3916(3) 0.0077(8) Uani d . 1 . .
B B3 0.2532(3) 0.8933(3) 0.4293(3) 0.0048(8) Uani d . 1 . .
B B4 0.7449(3) 0.8693(3) 0.5816(3) 0.0076(8) Uani d . 1 . .
B B5 0.4729(3) 0.6842(3) 0.4405(3) 0.0072(8) Uani d . 1 . .
B B6 0.3537(3) 0.8489(3) 0.6115(3) 0.0057(8) Uani d . 1 . .
B B7 0.4156(3) 0.8302(3) 0.4907(3) 0.0046(8) Uani d . 1 . .
O O1 0.49468(15) 0.88121(18) 0.49524(17) 0.0050(5) Uani d . 1 . .
O O2 0.36528(16) 0.83399(18) 0.70324(18) 0.0076(5) Uani d . 1 . .
O O3 0.26750(17) 0.88056(18) 0.52755(19) 0.0087(5) Uani d . 1 . .
O O4 0.66122(16) 0.85521(17) 0.58093(18) 0.0065(5) Uani d . 1 . .
O O5 0.73738(17) 0.88040(18) 0.48597(19) 0.0093(6) Uani d . 1 . .
O O6 0.45713(17) 0.59401(18) 0.39737(19) 0.0087(5) Uani d . 1 . .
O O7 0.64413(17) 0.86425(18) 0.30245(19) 0.0098(6) Uani d . 1 . .
O O8 0.32835(17) 0.88381(18) 0.41565(18) 0.0070(5) Uani d . 1 . .
O O9 0.55586(17) 0.73070(18) 0.46604(19) 0.0096(5) Uani d . 1 . .
O O10 0.16597(16) 0.91342(18) 0.35236(18) 0.0073(5) Uani d . 1 . .
O O11 0.56883(16) 0.88330(18) 0.39698(18) 0.0067(5) Uani d . 1 . .
O O12 0.42665(16) 0.83225(18) 0.59339(18) 0.0073(5) Uani d . 1 . .
O O13 0.82708(17) 0.87013(18) 0.6684(2) 0.0111(6) Uani d . 1 . .
O O14 0.40550(17) 0.72923(18) 0.4527(2) 0.0104(6) Uani d . 1 . .

loop_
_atom_site_aniso_label
_atom_site_aniso_U_11
_atom_site_aniso_U_22
_atom_site_aniso_U_33
_atom_site_aniso_U_12
_atom_site_aniso_U_13
_atom_site_aniso_U_23
Ba1 0.00696(19) 0.00417(16) 0.00424(17) 0.000 0.00329(14) 0.000
K1 0.00696(19) 0.00417(16) 0.00424(17) 0.000 0.00329(14) 0.000
Ba2 0.00658(19) 0.00386(16) 0.00557(17) 0.000 0.00047(13) 0.000
K2 0.00658(19) 0.00386(16) 0.00557(17) 0.000 0.00047(13) 0.000
Ba3 0.00709(13) 0.00591(12) 0.00288(12) 0.00134(8) 0.00219(9) 0.00037(8)
K3 0.00709(13) 0.00591(12) 0.00288(12) 0.00134(8) 0.00219(9) 0.00037(8)
Ba4 0.00425(14) 0.01220(13) 0.00972(13) 0.00128(8) 0.00384(10) 0.00234(9)
K4 0.00425(14) 0.01220(13) 0.00972(13) 0.00128(8) 0.00384(10) 0.00234(9)
Ba5 0.0133(4) 0.0050(3) 0.0098(3) -0.0034(2) 0.0088(3) -0.0031(2)
K5 0.0133(4) 0.0050(3) 0.0098(3) -0.0034(2) 0.0088(3) -0.0031(2)
Mg7 0.0040(6) 0.0058(6) 0.0046(6) 0.0003(4) 0.0023(5) -0.0006(4)
F1 0.0073(16) 0.0070(14) 0.0159(17) 0.000 0.0074(14) 0.000
F2 0.0144(12) 0.0105(11) 0.0096(11) 0.0029(9) 0.0065(10) 0.0033(8)
F3 0.0061(12) 0.0311(14) 0.0086(11) -0.0016(9) 0.0039(10) -0.0032(9)
B1 0.004(2) 0.0086(19) 0.005(2) 0.0013(15) 0.0030(17) 0.0002(15)
B2 0.009(2) 0.0063(18) 0.009(2) -0.0007(16) 0.0061(19) 0.0016(15)
B3 0.006(2) 0.0055(18) 0.0030(19) -0.0013(14) 0.0022(17) 0.0002(14)
B4 0.010(2) 0.0053(18) 0.010(2) 0.0007(15) 0.0075(19) 0.0023(15)
B5 0.008(2) 0.0073(19) 0.0028(19) 0.0012(16) 0.0007(17) 0.0008(15)
B6 0.008(2) 0.0018(17) 0.008(2) 0.0012(15) 0.0049(18) 0.0003(14)
B7 0.004(2) 0.0064(19) 0.0039(19) 0.0005(15) 0.0027(17) -0.0006(15)
O1 0.0040(13) 0.0058(12) 0.0070(13) -0.0001(9) 0.0041(11) 0.0006(9)
O2 0.0073(13) 0.0122(13) 0.0021(12) 0.0026(10) 0.0015(11) 0.0018(10)
O3 0.0063(14) 0.0155(13) 0.0051(13) 0.0037(10) 0.0034(12) 0.0031(10)
O4 0.0040(13) 0.0099(12) 0.0041(13) -0.0008(10) 0.0011(11) 0.0010(10)
O5 0.0063(14) 0.0132(13) 0.0095(14) 0.0005(10) 0.0049(12) 0.0046(10)
O6 0.0077(14) 0.0101(13) 0.0048(13) 0.0012(10) 0.0009(11) -0.0038(10)
O7 0.0134(14) 0.0091(13) 0.0115(14) 0.0055(10) 0.0097(12) 0.0047(10)
O8 0.0032(13) 0.0132(13) 0.0042(13) 0.0034(10) 0.0017(11) 0.0017(10)
O9 0.0092(14) 0.0073(12) 0.0137(14) -0.0009(10) 0.0069(12) -0.0025(10)
O10 0.0051(13) 0.0096(13) 0.0057(13) 0.0015(10) 0.0017(11) 0.0025(10)
O11 0.0048(13) 0.0102(12) 0.0051(13) 0.0005(10) 0.0027(11) 0.0017(10)
O12 0.0065(13) 0.0115(13) 0.0062(13) 0.0026(10) 0.0048(11) 0.0010(10)
O13 0.0040(13) 0.0115(13) 0.0098(14) -0.0001(10) -0.0019(11) -0.0048(10)
O14 0.0064(13) 0.0090(13) 0.0184(15) -0.0027(10) 0.0082(12) -0.0049(11)

loop_
_atom_type_symbol
_atom_type_description
_atom_type_scat_dispersion_real
_atom_type_scat_dispersion_imag
_atom_type_scat_source
B B 0.0013 0.0007 'International Tables Vol C Tables 4.2.6.8 and 6.1.1.4'
O O 0.0106 0.0060 'International Tables Vol C Tables 4.2.6.8 and 6.1.1.4'
F F 0.0171 0.0103 'International Tables Vol C Tables 4.2.6.8 and 6.1.1.4'
Mg Mg 0.0486 0.0363 'International Tables Vol C Tables 4.2.6.8 and 6.1.1.4'
K K 0.2009 0.2494 'International Tables Vol C Tables 4.2.6.8 and 6.1.1.4'
Ba Ba -0.3244 2.2819 'International Tables Vol C Tables 4.2.6.8 and 6.1.1.4'

loop_
_geom_angle_atom_site_label_1
_geom_angle_atom_site_label_2
_geom_angle_atom_site_label_3
_geom_angle_site_symmetry_1
_geom_angle_site_symmetry_3
_geom_angle
_geom_angle_publ_flag
O1 B1 O9 . . 112.4(3) ?
O1 B1 O4 . . 109.7(3) ?
O9 B1 O4 . . 109.4(3) ?
O1 B1 O11 . . 108.4(3) ?
O9 B1 O11 . . 107.6(3) ?
O4 B1 O11 . . 109.3(3) ?
O7 B2 O11 . . 121.3(4) ?
O7 B2 O5 . . 121.3(3) ?
O11 B2 O5 . . 117.3(3) ?
O10 B3 O8 . . 123.0(3) ?
O10 B3 O3 . . 117.8(3) ?
O8 B3 O3 . . 119.1(3) ?
O13 B4 O4 . . 121.2(3) ?
O13 B4 O5 . . 121.7(3) ?
O4 B4 O5 . . 117.1(3) ?
O6 B5 O14 . . 120.3(3) ?
O6 B5 O9 . . 117.9(3) ?
O14 B5 O9 . . 121.7(3) ?

loop_
_geom_bond_atom_site_label_1
_geom_bond_atom_site_label_2
_geom_bond_site_symmetry_2
_geom_bond_distance
_geom_bond_publ_flag
Ba1 F1 . 2.768(3) ?
Ba1 O13 8_465 2.773(2) ?
Ba1 O13 7_666 2.773(2) ?
Ba1 O7 . 2.852(3) ?
Ba1 O7 2_655 2.852(3) ?
Ba1 O11 . 2.907(2) ?
Ba1 O11 2_655 2.907(2) ?
Ba1 O9 . 2.916(3) ?
Ba1 O9 2_655 2.916(3) ?
Ba2 F2 . 2.642(2) ?
Ba2 F2 2_655 2.642(2) ?
Ba2 O2 6_565 2.737(2) ?
Ba2 O2 5_666 2.737(2) ?
Ba2 O12 6_565 2.770(2) ?
Ba2 O12 5_666 2.770(2) ?
Ba2 O10 4_545 2.780(2) ?
Ba2 O10 3_545 2.780(2) ?
Ba2 F1 . 2.900(3) ?
Ba3 O7 6_576 2.649(2) ?
Ba3 F3 8_566 2.677(2) ?
Ba3 O2 2_656 2.682(2) ?
Ba3 O1 . 2.718(2) ?
Ba3 O1 5_676 2.800(2) ?
Ba3 O4 . 2.822(2) ?
Ba3 O8 5_676 2.860(2) ?
Ba3 O11 5_676 2.929(2) ?
Ba3 O12 . 3.201(2) ?
Ba4 F3 7_566 2.685(2) ?
Ba4 O6 3_455 2.692(2) ?
Ba4 O3 . 2.742(2) ?
Ba4 O6 7_566 2.775(2) ?
Ba4 O5 5_676 2.815(2) ?
Ba4 F2 3_455 2.855(2) ?
Ba4 O10 . 2.940(2) ?
Ba4 F2 7_566 3.164(2) ?
Ba4 O14 7_566 3.226(3) ?
Ba5 O7 2_655 2.664(3) ?
Ba5 O4 8_465 2.738(3) ?
Ba5 O8 . 2.749(3) ?
Ba5 O2 7_566 2.760(3) ?
Ba5 F3 4 2.838(2) ?
Ba5 F2 4 2.938(2) ?
Ba5 O10 . 3.076(2) ?
Ba5 O13 8_465 3.122(3) ?
K5 O4 8_465 2.679(7) ?
K5 O2 7_566 2.683(7) ?
K5 O7 2_655 2.692(7) ?
K5 O8 . 2.757(7) ?
K5 O13 8_465 2.909(6) ?
K5 O14 . 2.975(6) ?
Mg7 F3 . 1.968(2) ?
Mg7 O6 . 2.038(3) ?
Mg7 O13 8_465 2.042(3) ?
Mg7 F2 . 2.050(2) ?
Mg7 O10 4_545 2.058(3) ?
Mg7 F1 . 2.0867(12) ?
B1 O1 . 1.450(4) ?
B1 O9 . 1.472(4) ?
B1 O4 . 1.483(4) ?
B1 O11 . 1.487(4) ?
B2 O7 . 1.326(5) ?
B2 O11 . 1.384(5) ?
B2 O5 . 1.424(5) ?
B3 O10 . 1.336(5) ?
B3 O8 . 1.376(4) ?
B3 O3 . 1.397(4) ?
B4 O13 . 1.318(5) ?
B4 O4 . 1.401(5) ?
B4 O5 . 1.401(5) ?
B5 O6 . 1.352(5) ?
B5 O14 . 1.373(4) ?
B5 O9 . 1.378(5) ?
B6 O2 . 1.322(5) ?
B6 O12 . 1.396(4) ?
B6 O3 . 1.404(5) ?
B7 O1 . 1.456(4) ?
B7 O14 . 1.466(4) ?
B7 O12 . 1.476(4) ?
B7 O8 . 1.490(4) ?
